data_4350116
loop_
_publ_author_name
'Cheruzel, Lionel E.'
'Cecil, Matthew R.'
'Edison, Sara E.'
'Mashuta, Mark S.'
'Baldwin, Michael J.'
'Buchanan, Robert M.'

_publ_section_title
;
 Structural and spectroscopic characterization of copper(II) complexes of
 a new bisamide functionalized imidazole tripod and evidence for the
 formation of a mononuclear end-on Cu-OOH species.
;
_journal_issue 8
_journal_name_full 'Inorganic chemistry'
_journal_page_first 3191
_journal_page_last 3202
_journal_paper_doi 10.1021/ic051280s
_journal_volume 45
_journal_year 2006
_chemical_formula_moiety 'C25 H39 Cu N12 O2, Cl O4'
_chemical_formula_sum 'C25 H39 Cl Cu N12 O6'
_chemical_formula_weight 702.67
_chemical_name_common '[Cu(L2)N3]ClO4'
_space_group_IT_number 2
_space_group_name_Hall '-P 1'
_space_group_name_H-M_alt 'P -1'
_symmetry_cell_setting triclinic
_symmetry_space_group_name_Hall '-P 1'
_symmetry_space_group_name_H-M 'P -1'
_atom_sites_solution_hydrogens geom
_atom_sites_solution_primary direct
_atom_sites_solution_secondary difmap
_audit_creation_method SHELXL-97
_cell_angle_alpha 116.114(4)
_cell_angle_beta 103.539(4)
_cell_angle_gamma 99.520(4)
_cell_formula_units_Z 2
_cell_length_a 12.003(3)
_cell_length_b 12.133(3)
_cell_length_c 13.327(3)
_cell_measurement_reflns_used 5712
_cell_measurement_temperature 293(2)
_cell_measurement_theta_max 25.12
_cell_measurement_theta_min 1.81
_cell_volume 1612.2(7)
_computing_cell_refinement 'SAINT 6.22 (Bruker, 2001)'
_computing_data_collection 'SMART 5.625 (Bruker, 2001)'
_computing_data_reduction 'SAINT 6.22 (Bruker, 2001)'
_computing_molecular_graphics 'SHELXTL 6.12 (Bruker, 2001)'
_computing_publication_material 'SHELXTL 6.12 (Bruker, 2001)'
_computing_structure_refinement 'SHELXL-97 (Sheldrick, 1997)'
_computing_structure_solution 'SHELXS-90 (Sheldrick, 1990)'
_diffrn_ambient_temperature 293(2)
_diffrn_measured_fraction_theta_full 0.993
_diffrn_measured_fraction_theta_max 0.993
_diffrn_measurement_device_type 'Bruker SMART APEX'
_diffrn_measurement_method \w-scans
_diffrn_radiation_monochromator graphite
_diffrn_radiation_source 'fine-focus sealed tube'
_diffrn_radiation_type MoK\a
_diffrn_radiation_wavelength 0.71073
_diffrn_reflns_av_R_equivalents 0.0786
_diffrn_reflns_av_sigmaI/netI 0.2057
_diffrn_reflns_limit_h_max 14
_diffrn_reflns_limit_h_min -14
_diffrn_reflns_limit_k_max 14
_diffrn_reflns_limit_k_min -14
_diffrn_reflns_limit_l_max 15
_diffrn_reflns_limit_l_min -15
_diffrn_reflns_number 12004
_diffrn_reflns_theta_full 25.12
_diffrn_reflns_theta_max 25.12
_diffrn_reflns_theta_min 1.81
_diffrn_standards_decay_% <0.1
_diffrn_standards_interval_count 0
_diffrn_standards_interval_time 0
_diffrn_standards_number 0
_exptl_absorpt_coefficient_mu 0.819
_exptl_absorpt_correction_T_max 0.97
_exptl_absorpt_correction_T_min 0.93
_exptl_absorpt_correction_type multi-scan
_exptl_absorpt_process_details
;
  Sheldrick, G. M.; SADABS (1996).

;
_exptl_crystal_colour green
_exptl_crystal_density_diffrn 1.447
_exptl_crystal_density_method 'not measured'
_exptl_crystal_description plate
_exptl_crystal_F_000 734
_exptl_crystal_size_max 0.166
_exptl_crystal_size_mid 0.077
_exptl_crystal_size_min 0.037
_refine_diff_density_max 0.515
_refine_diff_density_min -0.461
_refine_diff_density_rms 0.073
_refine_ls_extinction_method none
_refine_ls_goodness_of_fit_ref 1.013
_refine_ls_hydrogen_treatment mixed
_refine_ls_matrix_type full
_refine_ls_number_parameters 417
_refine_ls_number_reflns 5712
_refine_ls_number_restraints 6
_refine_ls_restrained_S_all 1.013
_refine_ls_R_factor_all 0.1663
_refine_ls_R_factor_gt 0.0645
_refine_ls_shift/su_max 0.000
_refine_ls_shift/su_mean 0.000
_refine_ls_structure_factor_coef Fsqd
_refine_ls_weighting_details 'calc w=1/[\s^2^(Fo^2^)+(0.0161P)^2^+1.6383P] where P=(Fo^2^+2Fc^2^)/3'
_refine_ls_weighting_scheme calc
_refine_ls_wR_factor_gt 0.1130
_refine_ls_wR_factor_ref 0.1239
_reflns_number_gt 2315
_reflns_number_total 5712
_reflns_threshold_expression >2sigma(I)
_cod_data_source_file ic051280ssi20050729_115254.cif
_cod_data_source_block 5
_cod_original_sg_symbol_H-M P-1
_cod_database_code 4350116

loop_
_symmetry_equiv_pos_as_xyz
'x, y, z'
'-x, -y, -z'

loop_
_atom_site_label
_atom_site_type_symbol
_atom_site_fract_x
_atom_site_fract_y
_atom_site_fract_z
_atom_site_U_iso_or_equiv
_atom_site_adp_type
_atom_site_occupancy
_atom_site_symmetry_multiplicity
_atom_site_calc_flag
_atom_site_refinement_flags
Cu1 Cu 0.82099(7) 0.51594(7) 0.73469(7) 0.0472(3) Uani 1 1 d .
O1 O 0.6376(4) 0.8136(4) 0.5328(4) 0.0714(14) Uani 1 1 d .
O2 O 1.2048(4) 0.8774(4) 1.1670(4) 0.0821(16) Uani 1 1 d .
N1 N 0.6794(4) 0.4070(5) 0.7611(4) 0.0412(13) Uani 1 1 d .
N2 N 0.6858(4) 0.5887(5) 0.6912(4) 0.0481(14) Uani 1 1 d .
N3 N 0.4984(4) 0.5924(5) 0.6741(4) 0.0497(14) Uani 1 1 d .
N4 N 0.7870(4) 0.3487(4) 0.5970(4) 0.0514(14) Uani 1 1 d .
N5 N 0.6614(4) 0.1553(5) 0.4642(5) 0.0487(14) Uani 1 1 d .
N6 N 0.8948(4) 0.5889(5) 0.9086(4) 0.0469(13) Uani 1 1 d .
N7 N 0.8910(5) 0.5814(5) 1.0696(5) 0.0508(14) Uani 1 1 d .
N8 N 0.7443(4) 0.7199(5) 0.6109(5) 0.0542(16) Uani 1 1 d .
H8N H 0.805(5) 0.703(6) 0.627(5) 0.065 Uiso 1 1 d .
N9 N 1.0632(5) 0.7722(5) 0.9852(5) 0.0567(17) Uani 1 1 d .
H9N H 1.033(6) 0.753(6) 0.916(5) 0.068 Uiso 1 1 d .
N10 N 0.9450(5) 0.6252(5) 0.7132(5) 0.0564(16) Uani 1 1 d .
N11 N 1.0201(5) 0.5825(5) 0.6761(5) 0.0547(16) Uani 1 1 d .
N12 N 1.0939(5) 0.5479(6) 0.6421(5) 0.079(2) Uani 1 1 d .
C1 C 0.5890(5) 0.4798(6) 0.7782(6) 0.0541(18) Uani 1 1 d .
H1A H 0.5097 0.4199 0.7505 0.065 Uiso 1 1 calc R
H1B H 0.6100 0.5404 0.8623 0.065 Uiso 1 1 calc R
C2 C 0.5868(6) 0.5500(6) 0.7115(5) 0.0452(16) Uani 1 1 d .
C3 C 0.6536(5) 0.6584(6) 0.6384(5) 0.0450(16) Uani 1 1 d .
C4 C 0.5401(5) 0.6614(6) 0.6243(5) 0.0497(17) Uani 1 1 d .
H4 H 0.4989 0.7010 0.5890 0.060 Uiso 1 1 calc R
C5 C 0.3787(5) 0.5729(6) 0.6869(6) 0.074(2) Uani 1 1 d .
H5A H 0.3671 0.5117 0.7138 0.111 Uiso 1 1 calc R
H5B H 0.3173 0.5407 0.6113 0.111 Uiso 1 1 calc R
H5C H 0.3739 0.6535 0.7439 0.111 Uiso 1 1 calc R
C6 C 0.7356(5) 0.4053(6) 0.8707(5) 0.0535(18) Uani 1 1 d .
H6A H 0.7646 0.3311 0.8517 0.064 Uiso 1 1 calc R
H6B H 0.6767 0.3987 0.9084 0.064 Uiso 1 1 calc R
C7 C 0.8367(6) 0.5249(6) 0.9523(6) 0.0477(17) Uani 1 1 d .
C8 C 0.9871(6) 0.6899(6) 1.0056(6) 0.0457(16) Uani 1 1 d .
C9 C 0.9863(6) 0.6871(6) 1.1068(6) 0.0547(18) Uani 1 1 d .
H9 H 1.0390 0.7444 1.1842 0.066 Uiso 1 1 calc R
C10 C 0.8525(6) 0.5385(6) 1.1468(5) 0.074(2) Uani 1 1 d .
H10A H 0.9125 0.5854 1.2251 0.111 Uiso 1 1 calc R
H10B H 0.8424 0.4479 1.1143 0.111 Uiso 1 1 calc R
H10C H 0.7774 0.5539 1.1513 0.111 Uiso 1 1 calc R
C11 C 0.6252(5) 0.2757(6) 0.6568(5) 0.0583(19) Uani 1 1 d .
H11A H 0.5410 0.2621 0.6180 0.070 Uiso 1 1 calc R
H11B H 0.6298 0.2126 0.6824 0.070 Uiso 1 1 calc R
C12 C 0.6925(6) 0.2587(6) 0.5696(6) 0.0463(16) Uani 1 1 d .
C13 C 0.8194(6) 0.2992(7) 0.4924(6) 0.067(2) Uani 1 1 d .
H13 H 0.8825 0.3426 0.4812 0.080 Uiso 1 1 calc R
C14 C 0.7432(7) 0.1789(7) 0.4124(6) 0.069(2) Uani 1 1 d .
H14 H 0.7454 0.1236 0.3381 0.083 Uiso 1 1 calc R
C15 C 0.5617(6) 0.0352(6) 0.4042(5) 0.069(2) Uani 1 1 d .
H15A H 0.5753 -0.0128 0.4445 0.103 Uiso 1 1 calc R
H15B H 0.5567 -0.0152 0.3231 0.103 Uiso 1 1 calc R
H15C H 0.4876 0.0549 0.4056 0.103 Uiso 1 1 calc R
C16 C 0.7349(6) 0.7984(6) 0.5667(5) 0.0449(17) Uani 1 1 d .
C17 C 0.8492(6) 0.8642(6) 0.5552(6) 0.0571(19) Uani 1 1 d .
C18 C 0.9587(6) 0.9102(7) 0.6651(7) 0.107(3) Uani 1 1 d .
H18A H 0.9409 0.9589 0.7354 0.160 Uiso 1 1 calc R
H18B H 1.0258 0.9637 0.6632 0.160 Uiso 1 1 calc R
H18C H 0.9784 0.8370 0.6659 0.160 Uiso 1 1 calc R
C19 C 0.8648(7) 0.7692(7) 0.4460(8) 0.137(4) Uani 1 1 d .
H19A H 0.9342 0.8085 0.4357 0.205 Uiso 1 1 calc R
H19B H 0.7946 0.7413 0.3782 0.205 Uiso 1 1 calc R
H19C H 0.8755 0.6962 0.4536 0.205 Uiso 1 1 calc R
C20 C 0.8329(6) 0.9810(7) 0.5481(7) 0.091(3) Uani 1 1 d .
H20A H 0.8123 1.0349 0.6147 0.136 Uiso 1 1 calc R
H20B H 0.7696 0.9544 0.4753 0.136 Uiso 1 1 calc R
H20C H 0.9065 1.0284 0.5499 0.136 Uiso 1 1 calc R
C21 C 1.1688(7) 0.8627(6) 1.0673(7) 0.060(2) Uani 1 1 d .
C22 C 1.2390(6) 0.9442(6) 1.0270(6) 0.0554(18) Uani 1 1 d .
C23 C 1.1796(7) 1.0437(8) 1.0275(9) 0.139(4) Uani 1 1 d .
H23A H 1.1610 1.0821 1.0992 0.208 Uiso 1 1 calc R
H23B H 1.1066 1.0035 0.9597 0.208 Uiso 1 1 calc R
H23C H 1.2330 1.1091 1.0240 0.208 Uiso 1 1 calc R
C24 C 1.2469(8) 0.8631(8) 0.9096(7) 0.146(4) Uani 1 1 d .
H24A H 1.2980 0.9155 0.8910 0.219 Uiso 1 1 calc R
H24B H 1.1679 0.8242 0.8500 0.219 Uiso 1 1 calc R
H24C H 1.2799 0.7968 0.9112 0.219 Uiso 1 1 calc R
C25 C 1.3637(7) 1.0171(8) 1.1166(7) 0.118(3) Uani 1 1 d .
H25A H 1.4049 1.0741 1.0957 0.177 Uiso 1 1 calc R
H25B H 1.4069 0.9574 1.1174 0.177 Uiso 1 1 calc R
H25C H 1.3593 1.0665 1.1942 0.177 Uiso 1 1 calc R
Cl1 Cl 0.6008(2) 0.7557(2) 0.1091(2) 0.0939(7) Uani 1 1 d .
O3A O 0.5883(12) 0.7393(10) 0.2070(10) 0.099(4) Uiso 0.45 1 d PD
O4A O 0.4784(11) 0.6776(13) 0.0068(11) 0.117(4) Uiso 0.45 1 d PD
O5A O 0.6883(10) 0.7107(10) 0.0710(10) 0.090(4) Uiso 0.45 1 d PD
O6A O 0.6189(9) 0.8922(9) 0.1432(9) 0.070(3) Uiso 0.45 1 d PD
O4B O 0.5509(17) 0.7398(17) 0.0029(18) 0.231(8) Uiso 0.55 1 d P
O5B O 0.6434(13) 0.6529(15) 0.0928(13) 0.181(6) Uiso 0.55 1 d P
O3B O 0.5216(11) 0.7525(10) 0.1681(10) 0.117(4) Uiso 0.55 1 d P
O6B O 0.6922(12) 0.8809(12) 0.1881(11) 0.142(4) Uiso 0.55 1 d P

loop_
_atom_site_aniso_label
_atom_site_aniso_U_11
_atom_site_aniso_U_22
_atom_site_aniso_U_33
_atom_site_aniso_U_23
_atom_site_aniso_U_13
_atom_site_aniso_U_12
Cu1 0.0398(5) 0.0588(6) 0.0509(5) 0.0310(4) 0.0245(4) 0.0106(4)
O1 0.053(3) 0.109(4) 0.092(4) 0.075(3) 0.033(3) 0.038(3)
O2 0.076(4) 0.097(4) 0.053(3) 0.035(3) 0.013(3) -0.003(3)
N1 0.041(3) 0.046(4) 0.036(3) 0.021(3) 0.017(3) 0.006(3)
N2 0.042(3) 0.063(4) 0.062(4) 0.041(3) 0.035(3) 0.017(3)
N3 0.039(3) 0.057(4) 0.060(4) 0.029(3) 0.025(3) 0.019(3)
N4 0.049(3) 0.040(3) 0.067(4) 0.027(3) 0.028(3) 0.003(3)
N5 0.057(4) 0.037(4) 0.052(4) 0.018(3) 0.028(3) 0.013(3)
N6 0.044(3) 0.049(3) 0.035(3) 0.014(3) 0.013(3) 0.002(3)
N7 0.057(4) 0.063(4) 0.039(4) 0.029(3) 0.020(3) 0.018(3)
N8 0.040(4) 0.065(4) 0.080(4) 0.049(4) 0.028(4) 0.022(3)
N9 0.052(4) 0.059(4) 0.046(4) 0.024(4) 0.015(4) -0.006(3)
N10 0.048(4) 0.067(4) 0.066(4) 0.038(3) 0.034(3) 0.011(3)
N11 0.047(4) 0.070(4) 0.057(4) 0.042(3) 0.022(3) 0.009(3)
N12 0.064(4) 0.105(5) 0.102(5) 0.064(4) 0.054(4) 0.035(4)
C1 0.047(4) 0.057(5) 0.066(5) 0.030(4) 0.034(4) 0.015(4)
C2 0.043(4) 0.048(4) 0.052(4) 0.029(4) 0.019(4) 0.021(4)
C3 0.035(4) 0.045(4) 0.057(5) 0.026(4) 0.019(4) 0.013(3)
C4 0.045(4) 0.061(5) 0.064(5) 0.044(4) 0.026(4) 0.020(4)
C5 0.038(4) 0.088(6) 0.105(6) 0.048(5) 0.039(4) 0.021(4)
C6 0.057(5) 0.061(5) 0.049(5) 0.031(4) 0.024(4) 0.015(4)
C7 0.042(4) 0.058(5) 0.056(5) 0.034(4) 0.023(4) 0.018(4)
C8 0.052(5) 0.048(5) 0.045(5) 0.026(4) 0.028(4) 0.013(4)
C9 0.052(5) 0.045(4) 0.047(5) 0.013(4) 0.016(4) -0.001(4)
C10 0.094(6) 0.100(6) 0.058(5) 0.056(5) 0.042(4) 0.032(5)
C11 0.053(4) 0.050(5) 0.063(5) 0.023(4) 0.029(4) -0.001(4)
C12 0.064(5) 0.031(4) 0.039(4) 0.013(4) 0.016(4) 0.015(4)
C13 0.071(5) 0.073(6) 0.066(5) 0.034(5) 0.046(5) 0.015(5)
C14 0.090(6) 0.069(6) 0.056(5) 0.028(5) 0.050(5) 0.018(5)
C15 0.078(5) 0.063(5) 0.054(5) 0.021(4) 0.024(4) 0.019(4)
C16 0.043(4) 0.050(4) 0.056(5) 0.033(4) 0.020(4) 0.022(4)
C17 0.049(5) 0.054(5) 0.073(5) 0.035(4) 0.028(4) 0.008(4)
C18 0.045(5) 0.145(8) 0.138(8) 0.095(7) 0.016(5) -0.001(5)
C19 0.150(8) 0.098(7) 0.154(9) 0.030(7) 0.123(7) 0.015(6)
C20 0.090(6) 0.085(6) 0.141(7) 0.080(6) 0.061(5) 0.032(5)
C21 0.065(6) 0.049(5) 0.053(5) 0.019(5) 0.020(5) 0.010(4)
C22 0.041(4) 0.050(5) 0.059(5) 0.020(4) 0.014(4) -0.001(4)
C23 0.109(7) 0.163(9) 0.260(12) 0.174(9) 0.103(8) 0.063(7)
C24 0.188(10) 0.109(7) 0.088(7) 0.013(6) 0.094(7) -0.042(6)
C25 0.094(7) 0.136(8) 0.096(7) 0.063(6) 0.014(6) -0.019(6)
Cl1 0.119(2) 0.0850(18) 0.0989(19) 0.0441(15) 0.0723(17) 0.0376(16)

loop_
_atom_type_symbol
_atom_type_description
_atom_type_scat_dispersion_real
_atom_type_scat_dispersion_imag
_atom_type_scat_source
C C 0.0033 0.0016 'International Tables Vol C Tables 4.2.6.8 and 6.1.1.4'
H H 0.0000 0.0000 'International Tables Vol C Tables 4.2.6.8 and 6.1.1.4'
N N 0.0061 0.0033 'International Tables Vol C Tables 4.2.6.8 and 6.1.1.4'
O O 0.0106 0.0060 'International Tables Vol C Tables 4.2.6.8 and 6.1.1.4'
Cl Cl 0.1484 0.1585 'International Tables Vol C Tables 4.2.6.8 and 6.1.1.4'
Cu Cu 0.3201 1.2651 'International Tables Vol C Tables 4.2.6.8 and 6.1.1.4'

loop_
_geom_angle_atom_site_label_1
_geom_angle_atom_site_label_2
_geom_angle_atom_site_label_3
_geom_angle
_geom_angle_publ_flag
N4 Cu1 N6 134.1(2) yes
N4 Cu1 N10 101.3(2) yes
N6 Cu1 N10 98.4(2) yes
N4 Cu1 N2 106.2(2) yes
N6 Cu1 N2 112.60(19) yes
N10 Cu1 N2 95.6(2) yes
N4 Cu1 N1 81.52(19) yes
N6 Cu1 N1 81.39(19) yes
N10 Cu1 N1 176.0(2) yes
N2 Cu1 N1 80.83(19) yes
C6 N1 C11 111.8(5) no
C6 N1 C1 109.8(4) no
C11 N1 C1 111.9(5) no
C6 N1 Cu1 106.7(3) no
C11 N1 Cu1 109.6(3) no
C1 N1 Cu1 106.9(3) no
C2 N2 C3 103.0(5) no
C2 N2 Cu1 114.1(4) no
C3 N2 Cu1 142.7(4) no
C2 N3 C4 107.7(5) no
C2 N3 C5 126.6(5) no
C4 N3 C5 125.6(5) no
C12 N4 C13 103.2(5) no
C12 N4 Cu1 117.8(4) no
C13 N4 Cu1 136.6(4) no
C12 N5 C14 106.7(5) no
C12 N5 C15 130.5(5) no
C14 N5 C15 122.8(6) no
C7 N6 C8 105.6(5) no
C7 N6 Cu1 113.8(4) no
C8 N6 Cu1 140.5(4) no
C7 N7 C9 109.3(5) no
C7 N7 C10 124.9(6) no
C9 N7 C10 125.8(6) no
C16 N8 C3 126.7(5) no
C16 N8 H8N 122(5) no
C3 N8 H8N 112(5) no
C21 N9 C8 124.6(6) no
C21 N9 H9N 129(5) no
C8 N9 H9N 107(5) no
N11 N10 Cu1 119.5(4) no
N12 N11 N10 176.7(7) no
C2 C1 N1 110.3(5) no
C2 C1 H1A 109.6 no
N1 C1 H1A 109.6 no
C2 C1 H1B 109.6 no
N1 C1 H1B 109.6 no
H1A C1 H1B 108.1 no
N2 C2 N3 111.9(5) no
N2 C2 C1 119.6(6) no
N3 C2 C1 128.3(6) no
C4 C3 N2 113.2(5) no
C4 C3 N8 130.0(6) no
N2 C3 N8 116.8(5) no
C3 C4 N3 104.1(5) no
C3 C4 H4 127.9 no
N3 C4 H4 127.9 no
N3 C5 H5A 109.5 no
N3 C5 H5B 109.5 no
H5A C5 H5B 109.5 no
N3 C5 H5C 109.5 no
H5A C5 H5C 109.5 no
H5B C5 H5C 109.5 no
N1 C6 C7 109.1(5) no
N1 C6 H6A 109.9 no
C7 C6 H6A 109.9 no
N1 C6 H6B 109.9 no
C7 C6 H6B 109.9 no
H6A C6 H6B 108.3 no
N7 C7 N6 109.8(5) no
N7 C7 C6 129.8(6) no
N6 C7 C6 120.2(6) no
C9 C8 N6 110.0(5) no
C9 C8 N9 132.4(6) no
N6 C8 N9 117.6(6) no
C8 C9 N7 105.2(5) no
C8 C9 H9 127.4 no
N7 C9 H9 127.4 no
N7 C10 H10A 109.5 no
N7 C10 H10B 109.5 no
H10A C10 H10B 109.5 no
N7 C10 H10C 109.5 no
H10A C10 H10C 109.5 no
H10B C10 H10C 109.5 no
N1 C11 C12 109.5(5) no
N1 C11 H11A 109.8 no
C12 C11 H11A 109.8 no
N1 C11 H11B 109.8 no
C12 C11 H11B 109.8 no
H11A C11 H11B 108.2 no
N4 C12 N5 115.2(6) no
N4 C12 C11 120.3(6) no
N5 C12 C11 124.5(6) no
C14 C13 N4 109.0(5) no
C14 C13 H13 125.5 no
N4 C13 H13 125.5 no
C13 C14 N5 105.8(6) no
C13 C14 H14 127.1 no
N5 C14 H14 127.1 no
N5 C15 H15A 109.5 no
N5 C15 H15B 109.5 no
H15A C15 H15B 109.5 no
N5 C15 H15C 109.5 no
H15A C15 H15C 109.5 no
H15B C15 H15C 109.5 no
O1 C16 N8 120.6(6) no
O1 C16 C17 121.8(6) no
N8 C16 C17 117.6(6) no
C19 C17 C20 111.5(6) no
C19 C17 C18 111.0(6) no
C20 C17 C18 107.5(6) no
C19 C17 C16 107.9(5) no
C20 C17 C16 108.4(5) no
C18 C17 C16 110.5(5) no
C17 C18 H18A 109.5 no
C17 C18 H18B 109.5 no
H18A C18 H18B 109.5 no
C17 C18 H18C 109.5 no
H18A C18 H18C 109.5 no
H18B C18 H18C 109.5 no
C17 C19 H19A 109.5 no
C17 C19 H19B 109.5 no
H19A C19 H19B 109.5 no
C17 C19 H19C 109.5 no
H19A C19 H19C 109.5 no
H19B C19 H19C 109.5 no
C17 C20 H20A 109.5 no
C17 C20 H20B 109.5 no
H20A C20 H20B 109.5 no
C17 C20 H20C 109.5 no
H20A C20 H20C 109.5 no
H20B C20 H20C 109.5 no
O2 C21 N9 121.0(7) no
O2 C21 C22 122.6(7) no
N9 C21 C22 116.4(6) no
C24 C22 C23 112.0(7) no
C24 C22 C25 109.0(6) no
C23 C22 C25 106.2(6) no
C24 C22 C21 111.7(6) no
C23 C22 C21 108.4(6) no
C25 C22 C21 109.4(6) no
C22 C23 H23A 109.5 no
C22 C23 H23B 109.5 no
H23A C23 H23B 109.5 no
C22 C23 H23C 109.5 no
H23A C23 H23C 109.5 no
H23B C23 H23C 109.5 no
C22 C24 H24A 109.5 no
C22 C24 H24B 109.5 no
H24A C24 H24B 109.5 no
C22 C24 H24C 109.5 no
H24A C24 H24C 109.5 no
H24B C24 H24C 109.5 no
C22 C25 H25A 109.5 no
C22 C25 H25B 109.5 no
H25A C25 H25B 109.5 no
C22 C25 H25C 109.5 no
H25A C25 H25C 109.5 no
H25B C25 H25C 109.5 no
O4B Cl1 O5A 87.8(9) no
O4B Cl1 O5B 106.8(10) no
O4B Cl1 O3B 113.9(10) no
O5A Cl1 O3B 147.8(7) no
O5B Cl1 O3B 105.9(8) no
O4B Cl1 O3A 149.1(10) no
O5A Cl1 O3A 112.9(8) no
O5B Cl1 O3A 78.2(8) no
O4B Cl1 O6B 111.7(10) no
O5A Cl1 O6B 87.5(7) no
O5B Cl1 O6B 114.0(8) no
O3B Cl1 O6B 104.6(7) no
O3A Cl1 O6B 92.7(7) no
O4B Cl1 O6A 81.5(9) no
O5A Cl1 O6A 112.9(6) no
O5B Cl1 O6A 151.9(8) no
O3B Cl1 O6A 94.4(6) no
O3A Cl1 O6A 108.8(6) no
O5A Cl1 O4A 108.9(6) no
O5B Cl1 O4A 96.7(8) no
O3B Cl1 O4A 77.1(6) no
O3A Cl1 O4A 106.1(6) no
O6B Cl1 O4A 146.9(7) no
O6A Cl1 O4A 106.9(7) no

loop_
_geom_bond_atom_site_label_1
_geom_bond_atom_site_label_2
_geom_bond_distance
_geom_bond_publ_flag
Cu1 N4 1.936(5) yes
Cu1 N6 1.978(5) yes
Cu1 N10 1.984(5) yes
Cu1 N2 2.058(5) yes
Cu1 N1 2.169(4) yes
O1 C16 1.224(6) no
O2 C21 1.217(7) no
N1 C6 1.469(6) no
N1 C11 1.476(6) no
N1 C1 1.504(7) no
N2 C2 1.335(6) no
N2 C3 1.365(7) no
N3 C2 1.340(7) no
N3 C4 1.378(7) no
N3 C5 1.478(6) no
N4 C12 1.288(7) no
N4 C13 1.431(7) no
N5 C12 1.317(6) no
N5 C14 1.386(7) no
N5 C15 1.464(7) no
N6 C7 1.356(7) no
N6 C8 1.374(7) no
N7 C7 1.331(7) no
N7 C9 1.374(7) no
N7 C10 1.469(7) no
N8 C16 1.329(7) no
N8 C3 1.427(7) no
N8 H8N 0.79(5) no
N9 C21 1.357(8) no
N9 C8 1.399(7) no
N9 H9N 0.81(6) no
N10 N11 1.209(6) no
N11 N12 1.145(6) no
C1 C2 1.477(8) no
C1 H1A 0.9700 no
C1 H1B 0.9700 no
C3 C4 1.340(7) no
C4 H4 0.9300 no
C5 H5A 0.9600 no
C5 H5B 0.9600 no
C5 H5C 0.9600 no
C6 C7 1.474(8) no
C6 H6A 0.9700 no
C6 H6B 0.9700 no
C8 C9 1.366(7) no
C9 H9 0.9300 no
C10 H10A 0.9600 no
C10 H10B 0.9600 no
C10 H10C 0.9600 no
C11 C12 1.526(7) no
C11 H11A 0.9700 no
C11 H11B 0.9700 no
C13 C14 1.355(8) no
C13 H13 0.9300 no
C14 H14 0.9300 no
C15 H15A 0.9600 no
C15 H15B 0.9600 no
C15 H15C 0.9600 no
C16 C17 1.546(8) no
C17 C19 1.483(8) no
C17 C20 1.502(8) no
C17 C18 1.523(8) no
C18 H18A 0.9600 no
C18 H18B 0.9600 no
C18 H18C 0.9600 no
C19 H19A 0.9600 no
C19 H19B 0.9600 no
C19 H19C 0.9600 no
C20 H20A 0.9600 no
C20 H20B 0.9600 no
C20 H20C 0.9600 no
C21 C22 1.543(8) no
C22 C24 1.473(8) no
C22 C23 1.499(9) no
C22 C25 1.499(8) no
C23 H23A 0.9600 no
C23 H23B 0.9600 no
C23 H23C 0.9600 no
C24 H24A 0.9600 no
C24 H24B 0.9600 no
C24 H24C 0.9600 no
C25 H25A 0.9600 no
C25 H25B 0.9600 no
C25 H25C 0.9600 no
Cl1 O4B 1.313(19) no
Cl1 O5A 1.361(11) no
Cl1 O5B 1.374(16) no
Cl1 O3B 1.374(11) no
Cl1 O3A 1.440(12) no
Cl1 O6B 1.456(12) no
Cl1 O6A 1.473(10) no
Cl1 O4A 1.543(12) no

loop_
_geom_torsion_atom_site_label_1
_geom_torsion_atom_site_label_2
_geom_torsion_atom_site_label_3
_geom_torsion_atom_site_label_4
_geom_torsion
_geom_torsion_publ_flag
N4 Cu1 N1 C6 113.9(4) no
N6 Cu1 N1 C6 -23.4(4) no
N2 Cu1 N1 C6 -138.1(4) no
N4 Cu1 N1 C11 -7.3(4) no
N6 Cu1 N1 C11 -144.6(4) no
N2 Cu1 N1 C11 100.7(4) no
N4 Cu1 N1 C1 -128.7(4) no
N6 Cu1 N1 C1 94.0(4) no
N2 Cu1 N1 C1 -20.7(4) no
N4 Cu1 N2 C2 85.4(4) no
N6 Cu1 N2 C2 -69.5(4) no
N10 Cu1 N2 C2 -171.1(4) no
N1 Cu1 N2 C2 7.1(4) no
N4 Cu1 N2 C3 -87.5(7) no
N6 Cu1 N2 C3 117.6(7) no
N10 Cu1 N2 C3 16.1(7) no
N1 Cu1 N2 C3 -165.8(7) no
N6 Cu1 N4 C12 79.9(5) no
N10 Cu1 N4 C12 -166.4(4) no
N2 Cu1 N4 C12 -67.1(5) no
N1 Cu1 N4 C12 10.8(4) no
N6 Cu1 N4 C13 -121.1(6) no
N10 Cu1 N4 C13 -7.4(7) no
N2 Cu1 N4 C13 91.9(6) no
N1 Cu1 N4 C13 169.7(6) no
N4 Cu1 N6 C7 -58.8(5) no
N10 Cu1 N6 C7 -173.7(4) no
N2 Cu1 N6 C7 86.6(4) no
N1 Cu1 N6 C7 10.4(4) no
N4 Cu1 N6 C8 124.2(6) no
N10 Cu1 N6 C8 9.4(7) no
N2 Cu1 N6 C8 -90.3(6) no
N1 Cu1 N6 C8 -166.5(6) no
N4 Cu1 N10 N11 -38.4(5) no
N6 Cu1 N10 N11 99.9(5) no
N2 Cu1 N10 N11 -146.2(5) no
C6 N1 C1 C2 145.7(5) no
C11 N1 C1 C2 -89.6(6) no
Cu1 N1 C1 C2 30.3(5) no
C3 N2 C2 N3 0.0(7) no
Cu1 N2 C2 N3 -175.6(4) no
C3 N2 C2 C1 -174.8(5) no
Cu1 N2 C2 C1 9.6(7) no
C4 N3 C2 N2 1.0(7) no
C5 N3 C2 N2 -177.2(5) no
C4 N3 C2 C1 175.2(6) no
C5 N3 C2 C1 -3.0(10) no
N1 C1 C2 N2 -28.2(8) no
N1 C1 C2 N3 158.0(6) no
C2 N2 C3 C4 -1.0(7) no
Cu1 N2 C3 C4 172.3(5) no
C2 N2 C3 N8 176.7(5) no
Cu1 N2 C3 N8 -10.0(10) no
C16 N8 C3 C4 1.9(11) no
C16 N8 C3 N2 -175.4(6) no
N2 C3 C4 N3 1.6(7) no
N8 C3 C4 N3 -175.7(6) no
C2 N3 C4 C3 -1.6(7) no
C5 N3 C4 C3 176.7(5) no
C11 N1 C6 C7 150.6(5) no
C1 N1 C6 C7 -84.6(6) no
Cu1 N1 C6 C7 30.8(5) no
C9 N7 C7 N6 1.1(7) no
C10 N7 C7 N6 179.8(5) no
C9 N7 C7 C6 176.0(6) no
C10 N7 C7 C6 -5.3(10) no
C8 N6 C7 N7 -1.1(6) no
Cu1 N6 C7 N7 -179.0(4) no
C8 N6 C7 C6 -176.5(5) no
Cu1 N6 C7 C6 5.5(7) no
N1 C6 C7 N7 159.4(6) no
N1 C6 C7 N6 -26.2(7) no
C7 N6 C8 C9 0.6(7) no
Cu1 N6 C8 C9 177.7(5) no
C7 N6 C8 N9 179.5(5) no
Cu1 N6 C8 N9 -3.5(9) no
C21 N9 C8 C9 9.7(11) no
C21 N9 C8 N6 -168.8(6) no
N6 C8 C9 N7 0.1(7) no
N9 C8 C9 N7 -178.6(6) no
C7 N7 C9 C8 -0.7(7) no
C10 N7 C9 C8 -179.4(5) no
C6 N1 C11 C12 -114.6(5) no
C1 N1 C11 C12 121.8(5) no
Cu1 N1 C11 C12 3.5(6) no
C13 N4 C12 N5 2.7(7) no
Cu1 N4 C12 N5 168.1(4) no
C13 N4 C12 C11 -177.6(5) no
Cu1 N4 C12 C11 -12.3(7) no
C14 N5 C12 N4 -1.5(7) no
C15 N5 C12 N4 179.3(6) no
C14 N5 C12 C11 178.9(6) no
C15 N5 C12 C11 -0.4(10) no
N1 C11 C12 N4 5.0(8) no
N1 C11 C12 N5 -175.3(5) no
C12 N4 C13 C14 -3.0(7) no
Cu1 N4 C13 C14 -164.0(5) no
N4 C13 C14 N5 2.3(8) no
C12 N5 C14 C13 -0.6(7) no
C15 N5 C14 C13 178.7(6) no
C3 N8 C16 O1 -8.2(10) no
C3 N8 C16 C17 174.3(6) no
O1 C16 C17 C19 -97.7(8) no
N8 C16 C17 C19 79.7(8) no
O1 C16 C17 C20 23.3(9) no
N8 C16 C17 C20 -159.3(6) no
O1 C16 C17 C18 140.8(7) no
N8 C16 C17 C18 -41.8(8) no
C8 N9 C21 O2 0.4(11) no
C8 N9 C21 C22 -179.7(6) no
O2 C21 C22 C24 133.3(8) no
N9 C21 C22 C24 -46.7(9) no
O2 C21 C22 C23 -102.9(8) no
N9 C21 C22 C23 77.2(8) no
O2 C21 C22 C25 12.5(10) no
N9 C21 C22 C25 -167.4(6) no
